data_7248602
loop_
_publ_author_name
'Khan, Yaqoot'
'Ismail, Ismail'
'Ma, Hongwei'
'Li, Zhongkui'
'Li, Hui'

_publ_section_title
;
 Sugar--nucleobase hydrogen bonding in cytidine 5&#x2032;-monophosphate
 nucleotide-cadmium coordination complexes
;
_journal_issue 21
_journal_name_full CrystEngComm
_journal_page_first 2775
_journal_page_last 2783
_journal_paper_doi 10.1039/D4CE00150H
_journal_volume 26
_journal_year 2024
_chemical_absolute_configuration ad
_chemical_formula_moiety 'C21 H28 Cd N5 O11 P, 2(H2 O)'
_chemical_formula_sum 'C21 H32 Cd N5 O13 P'
_chemical_formula_weight 705.88
_space_group_crystal_system monoclinic
_space_group_IT_number 4
_space_group_name_Hall 'P 2yb'
_space_group_name_H-M_alt 'P 1 21 1'
_atom_sites_solution_hydrogens mixed
_atom_sites_solution_primary iterative
_audit_block_doi 10.5517/ccdc.csd.cc2h2r5j
_audit_creation_date 2024-03-22
_audit_creation_method
;
Olex2 1.5
(compiled 2023.03.06 svn.rbb2c1857 for OlexSys, GUI svn.r6748)
;
_audit_update_record
;
2024-04-01 deposited with the CCDC.	2024-04-24 downloaded from the CCDC.
;
_cell_angle_alpha 90
_cell_angle_beta 92.58(2)
_cell_angle_gamma 90
_cell_formula_units_Z 2
_cell_length_a 8.310(5)
_cell_length_b 11.901(7)
_cell_length_c 14.109(8)
_cell_measurement_reflns_used 6838
_cell_measurement_temperature 296.15
_cell_measurement_theta_max 30.95
_cell_measurement_theta_min 2.24
_cell_volume 1393.9(14)
_computing_cell_refinement 'SAINT v8.34A (Bruker, 2013)'
_computing_data_reduction 'SAINT v8.34A (Bruker, 2013)'
_computing_molecular_graphics 'Olex2 1.5 (Dolomanov et al., 2009)'
_computing_publication_material 'Olex2 1.5 (Dolomanov et al., 2009)'
_computing_structure_refinement 'SHELXL 2018/3 (Sheldrick, 2015)'
_computing_structure_solution 'olex2.solve 1.5 (Bourhis et al., 2015)'
_diffrn_ambient_temperature 296.15
_diffrn_measured_fraction_theta_full 1.000
_diffrn_measured_fraction_theta_max 0.918
_diffrn_measurement_device_type 'Bruker APEX-II CCD'
_diffrn_measurement_method '\f and \w scans'
_diffrn_radiation_type MoK\a
_diffrn_radiation_wavelength 0.71073
_diffrn_reflns_av_R_equivalents 0.0194
_diffrn_reflns_av_unetI/netI 0.0288
_diffrn_reflns_Laue_measured_fraction_full 1.000
_diffrn_reflns_Laue_measured_fraction_max 0.918
_diffrn_reflns_limit_h_max 12
_diffrn_reflns_limit_h_min -11
_diffrn_reflns_limit_k_max 17
_diffrn_reflns_limit_k_min -16
_diffrn_reflns_limit_l_max 20
_diffrn_reflns_limit_l_min -19
_diffrn_reflns_number 18764
_diffrn_reflns_point_group_measured_fraction_full 0.998
_diffrn_reflns_point_group_measured_fraction_max 0.876
_diffrn_reflns_theta_full 25.242
_diffrn_reflns_theta_max 31.411
_diffrn_reflns_theta_min 1.445
_diffrn_source_current 35.0
_diffrn_source_power 1.575
_diffrn_source_voltage 45.0
_diffrn_standards_number 0
_exptl_absorpt_coefficient_mu 0.914
_exptl_absorpt_correction_type none
_exptl_crystal_colour 'clear whiteish colourless'
_exptl_crystal_colour_lustre clear
_exptl_crystal_colour_modifier whiteish
_exptl_crystal_colour_primary colourless
_exptl_crystal_density_diffrn 1.682
_exptl_crystal_description block
_exptl_crystal_F_000 720
_exptl_crystal_size_max 0.27
_exptl_crystal_size_mid 0.25
_exptl_crystal_size_min 0.21
_refine_diff_density_max 0.387
_refine_diff_density_min -0.341
_refine_diff_density_rms 0.050
_refine_ls_abs_structure_details
;
 Flack x determined using 3466 quotients [(I+)-(I-)]/[(I+)+(I-)]
 (Parsons, Flack and Wagner, Acta Cryst. B69 (2013) 249-259).
;
_refine_ls_abs_structure_Flack 0.003(5)
_refine_ls_extinction_method none
_refine_ls_goodness_of_fit_ref 1.040
_refine_ls_hydrogen_treatment mixed
_refine_ls_matrix_type full
_refine_ls_number_parameters 381
_refine_ls_number_reflns 8061
_refine_ls_number_restraints 17
_refine_ls_restrained_S_all 1.064
_refine_ls_R_factor_all 0.0194
_refine_ls_R_factor_gt 0.0183
_refine_ls_shift/su_max 0.002
_refine_ls_shift/su_mean 0.000
_refine_ls_structure_factor_coef Fsqd
_refine_ls_weighting_details 'w=1/[\s^2^(Fo^2^)+(0.0173P)^2^+0.1362P] where P=(Fo^2^+2Fc^2^)/3'
_refine_ls_weighting_scheme calc
_refine_ls_wR_factor_gt 0.0437
_refine_ls_wR_factor_ref 0.0443
_reflns_Friedel_coverage 0.829
_reflns_Friedel_fraction_full 0.995
_reflns_Friedel_fraction_max 0.830
_reflns_number_gt 7822
_reflns_number_total 8061
_reflns_threshold_expression 'I > 2\s(I)'
_cod_data_source_file d4ce00150h2.cif
_cod_data_source_block 2_sq
_cod_depositor_comments 'Adding full bibliography for 7248599--7248603.cif.'
_cod_database_code 7248602
_shelx_shelxl_version_number 2018/3
_shelx_space_group_comment
;
The symmetry employed for this shelxl refinement is uniquely defined
by the following loop, which should always be used as a source of
symmetry information in preference to the above space-group names.
They are only intended as comments.
;
_shelx_estimated_absorpt_t_max 0.831
_shelx_estimated_absorpt_t_min 0.790
_olex2_refinement_description
;
1. Fixed Uiso
 At 1.2 times of:
  All C(H) groups, All C(H,H) groups, All N(H,H) groups
 At 1.5 times of:
  All O(H) groups, All O(H,H) groups
2. Restrained distances
 H13B-O14
 2 with sigma of 0.02
 H1B_$1-H13A
 2.15 with sigma of 0.02
 H14A-O12_$2
 2.1 with sigma of 0.02
 H14B-H14A
 1.2 with sigma of 0.02
3. Uiso/Uaniso restraints and constraints
Uanis(O13) \\sim Ueq, Uanis(O14) \\sim Ueq: with sigma of 0.005 and sigma for
terminal atoms of 0.01
Uanis(O14) \\sim Ueq, Uanis(O13) \\sim Ueq: with sigma of 0.005 and sigma for
terminal atoms of 0.01
Uanis(O14) \\sim Ueq: with sigma of 0.005 and sigma for terminal atoms of 0.01
Uanis(O13) \\sim Ueq: with sigma of 0.005 and sigma for terminal atoms of 0.01
4. Others
 Fixed Z: Cd1(1.02709)
5.a Riding coordinates:
 O1(H1A,H1B), O2(H2A,H2B), O3(H3A,H3B), O9(H9), O11(H11), N5(H5A,H5B)
5.b Ternary CH refined with riding coordinates:
 C5(H5), C7(H7), C11(H11A), C17(H17)
5.c Secondary CH2 refined with riding coordinates:
 C18(H18A,H18B)
5.d Aromatic/amide H refined with riding coordinates:
 C2(H2), C3(H3), C6(H6), C8(H8), C10(H10), C12(H12), C13(H13), C14(H14),
 C15(H15), C16(H16), C19(H19), C20(H20)
;
_smtbx_masks_void_probe_radius 1.2
_smtbx_masks_void_truncation_radius 1.2
_olex2_submission_special_instructions 'No special instructions were received'

loop_
_space_group_symop_operation_xyz
'x, y, z'
'-x, y+1/2, -z'

loop_
_atom_site_label
_atom_site_type_symbol
_atom_site_fract_x
_atom_site_fract_y
_atom_site_fract_z
_atom_site_U_iso_or_equiv
_atom_site_adp_type
_atom_site_occupancy
_atom_site_site_symmetry_order
_atom_site_calc_flag
_atom_site_refinement_flags_posn
_atom_site_refinement_flags_adp
_atom_site_refinement_flags_occupancy
_atom_site_disorder_assembly
_atom_site_disorder_group
Cd1 Cd 1.65871(2) 0.17053(2) 1.027090 0.01908(4) Uani 1 1 d . . . . .
P1 P 1.25446(7) 0.09819(5) 1.03585(4) 0.01805(11) Uani 1 1 d . . . . .
O1 O 1.8285(2) 0.01653(17) 1.03182(14) 0.0334(4) Uani 1 1 d . . . . .
H1A H 1.925957 0.019663 1.016094 0.050 Uiso 1 1 d R U . . .
H1B H 1.828297 -0.033247 1.075034 0.050 Uiso 1 1 d R U . . .
O2 O 1.8828(2) 0.28682(16) 1.01570(14) 0.0316(4) Uani 1 1 d . . . . .
H2A H 1.881553 0.357417 1.024658 0.047 Uiso 1 1 d R U . . .
H2B H 1.981743 0.268877 1.022418 0.047 Uiso 1 1 d R U . . .
O3 O 1.5104(2) 0.33914(16) 1.03229(15) 0.0373(4) Uani 1 1 d . . . . .
H3A H 1.411872 0.326068 1.016923 0.056 Uiso 1 1 d R U . . .
H3B H 1.541262 0.383468 0.989383 0.056 Uiso 1 1 d R U . . .
O4 O 1.43137(18) 0.06406(14) 1.02617(11) 0.0233(3) Uani 1 1 d . . . . .
O5 O 1.14100(19) 0.01698(15) 0.98219(12) 0.0278(3) Uani 1 1 d . . . . .
O6 O 1.2170(2) 0.21993(16) 1.01142(15) 0.0324(4) Uani 1 1 d . . . . .
O7 O 1.2174(2) 0.09049(16) 1.14759(11) 0.0297(4) Uani 1 1 d . . . . .
O8 O 1.34802(18) 0.15523(17) 1.32582(11) 0.0263(4) Uani 1 1 d . . . . .
O9 O 1.0584(3) -0.06120(19) 1.37009(18) 0.0544(7) Uani 1 1 d . . . . .
H9 H 1.021829 -0.062280 1.423130 0.082 Uiso 1 1 d R U . . .
O11 O 1.2154(3) 0.0765(2) 1.51479(13) 0.0441(5) Uani 1 1 d . . . . .
H11 H 1.147524 0.057978 1.552199 0.066 Uiso 1 1 d R U . . .
O12 O 1.1231(3) 0.38113(18) 1.49035(13) 0.0409(5) Uani 1 1 d . . . . .
N1 N 1.6854(2) 0.1827(3) 0.19441(12) 0.0264(4) Uani 1 1 d . . . . .
N2 N 1.6510(2) 0.1538(2) 0.86015(12) 0.0267(5) Uani 1 1 d . . . . .
N3 N 1.1747(3) 0.31079(18) 1.34498(15) 0.0244(4) Uani 1 1 d . . . . .
N4 N 1.0103(3) 0.47379(18) 1.36184(14) 0.0279(4) Uani 1 1 d . . . . .
N5 N 0.8986(3) 0.5589(2) 1.22684(17) 0.0390(5) Uani 1 1 d . . . . .
H5A H 0.865138 0.621706 1.262079 0.047 Uiso 1 1 d R U . . .
H5B H 0.880138 0.570706 1.177079 0.047 Uiso 1 1 d R U . . .
C1 C 1.6471(3) 0.1400(2) 0.66064(15) 0.0267(5) Uani 1 1 d . . . . .
C1A C 0.9973(3) 0.4812(2) 1.26626(17) 0.0270(5) Uani 1 1 d . . . . .
C2 C 1.6848(4) 0.2822(2) 0.2382(2) 0.0312(6) Uani 1 1 d . . . . .
H2 H 1.676730 0.346836 0.201283 0.037 Uiso 1 1 calc R U . . .
C3 C 1.7591(3) 0.2098(2) 0.80950(16) 0.0294(5) Uani 1 1 d . . . . .
H3 H 1.836448 0.253240 0.842036 0.035 Uiso 1 1 calc R U . . .
C4 C 1.1034(3) 0.3910(2) 1.40248(17) 0.0258(5) Uani 1 1 d . . . . .
C5 C 1.1141(3) 0.0483(2) 1.34971(19) 0.0278(5) Uani 1 1 d . . . . .
H5 H 1.040660 0.082648 1.301723 0.033 Uiso 1 1 calc R U . . .
C6 C 1.7605(3) 0.2058(2) 0.71113(16) 0.0315(5) Uani 1 1 d . . . . .
H6 H 1.836461 0.246705 0.679145 0.038 Uiso 1 1 calc R U . . .
C7 C 1.2595(3) 0.2138(2) 1.39354(16) 0.0247(4) Uani 1 1 d . . . . .
H7 H 1.332601 0.241513 1.444772 0.030 Uiso 1 1 calc R U . . .
C8 C 1.0837(3) 0.4080(2) 1.20686(17) 0.0306(5) Uani 1 1 d . . . . .
H8 H 1.081726 0.418603 1.141517 0.037 Uiso 1 1 calc R U . . .
C9 C 1.7016(3) 0.19820(19) 0.39370(15) 0.0236(5) Uani 1 1 d . . . . .
C10 C 1.7048(3) 0.2088(2) 0.49872(16) 0.0285(5) Uani 1 1 d . . . . .
H10 H 1.751871 0.272543 0.526079 0.034 Uiso 1 1 calc R U . . .
C11 C 1.2836(3) 0.0432(2) 1.31116(16) 0.0260(5) Uani 1 1 d . . . . .
H11A H 1.348431 -0.009282 1.350441 0.031 Uiso 1 1 calc R U . . .
C12 C 1.7052(3) 0.0945(2) 0.34830(18) 0.0274(5) Uani 1 1 d . . . . .
H12 H 1.712158 0.028563 0.383565 0.033 Uiso 1 1 calc R U . . .
C13 C 1.6982(3) 0.0904(3) 0.24932(19) 0.0283(6) Uani 1 1 d . . . . .
H13 H 1.702603 0.020623 0.219936 0.034 Uiso 1 1 calc R U . . .
C14 C 1.6438(3) 0.1318(2) 0.55612(17) 0.0311(5) Uani 1 1 d . . . . .
H14 H 1.595992 0.068617 0.528237 0.037 Uiso 1 1 calc R U . . .
C15 C 1.1685(3) 0.3228(2) 1.24797(16) 0.0290(5) Uani 1 1 d . . . . .
H15 H 1.222694 0.272231 1.210613 0.035 Uiso 1 1 calc R U . . .
C16 C 1.5438(4) 0.0891(3) 0.81205(18) 0.0397(7) Uani 1 1 d . . . . .
H16 H 1.469223 0.049086 0.845826 0.048 Uiso 1 1 calc R U . . .
C17 C 1.1377(3) 0.1297(2) 1.43379(15) 0.0267(5) Uani 1 1 d . . . . .
H17 H 1.036812 0.166359 1.449554 0.032 Uiso 1 1 calc R U . . .
C18 C 1.2936(3) 0.0084(2) 1.20826(17) 0.0295(5) Uani 1 1 d . . . . .
H18A H 1.405645 0.000558 1.192844 0.035 Uiso 1 1 calc R U . . .
H18B H 1.241275 -0.063780 1.198380 0.035 Uiso 1 1 calc R U . . .
C19 C 1.6957(3) 0.2940(2) 0.33689(18) 0.0305(6) Uani 1 1 d . . . . .
H19 H 1.699105 0.365027 0.364333 0.037 Uiso 1 1 calc R U . . .
C20 C 1.5391(4) 0.0792(3) 0.71349(18) 0.0413(7) Uani 1 1 d . . . . .
H20 H 1.463917 0.032152 0.683011 0.050 Uiso 1 1 calc R U . . .
O13 O 1.1917(7) 0.3373(2) 0.8500(2) 0.1096(16) Uani 1 1 d . U . . .
H13A H 1.178(8) 0.290(2) 0.899(5) 0.164 Uiso 1 1 d D U . . .
H13B H 1.244(9) 0.318(6) 0.800(2) 0.164 Uiso 1 1 d D U . . .
O14 O 1.2344(6) 0.2643(3) 0.6634(2) 0.0891(11) Uani 1 1 d D U . . .
H14A H 1.226(7) 0.307(5) 0.617(3) 0.134 Uiso 1 1 d D U . . .
H14B H 1.269(9) 0.217(4) 0.644(5) 0.134 Uiso 1 1 d D U . . .

loop_
_atom_site_aniso_label
_atom_site_aniso_U_11
_atom_site_aniso_U_22
_atom_site_aniso_U_33
_atom_site_aniso_U_23
_atom_site_aniso_U_13
_atom_site_aniso_U_12
Cd1 0.02095(6) 0.02216(7) 0.01418(6) -0.00009(7) 0.00124(4) -0.00241(7)
P1 0.0187(3) 0.0178(3) 0.0178(2) -0.0018(2) 0.00272(19) -0.0017(2)
O1 0.0273(9) 0.0319(10) 0.0417(10) 0.0081(9) 0.0085(8) 0.0065(7)
O2 0.0256(9) 0.0257(9) 0.0434(11) -0.0013(8) -0.0004(8) -0.0049(7)
O3 0.0294(9) 0.0275(10) 0.0547(12) 0.0050(9) -0.0009(8) 0.0011(7)
O4 0.0188(7) 0.0244(8) 0.0271(8) -0.0019(6) 0.0057(6) -0.0005(6)
O5 0.0235(8) 0.0275(9) 0.0321(9) -0.0085(7) -0.0010(6) -0.0042(6)
O6 0.0326(10) 0.0248(9) 0.0400(11) 0.0052(8) 0.0035(8) 0.0019(7)
O7 0.0330(9) 0.0377(10) 0.0188(7) -0.0005(7) 0.0065(6) 0.0101(7)
O8 0.0224(6) 0.0303(11) 0.0267(7) -0.0030(7) 0.0074(5) 0.0005(7)
O9 0.0781(18) 0.0327(11) 0.0559(15) -0.0045(11) 0.0413(14) -0.0143(11)
O11 0.0407(11) 0.0673(15) 0.0244(9) 0.0191(9) 0.0025(8) 0.0027(10)
O12 0.0601(13) 0.0444(12) 0.0186(8) -0.0032(8) 0.0066(8) 0.0159(10)
N1 0.0311(9) 0.0317(13) 0.0165(7) 0.0002(10) 0.0014(6) -0.0030(10)
N2 0.0329(9) 0.0317(15) 0.0153(7) 0.0015(8) 0.0004(6) -0.0013(9)
N3 0.0293(11) 0.0262(10) 0.0178(9) -0.0023(8) 0.0042(8) 0.0015(8)
N4 0.0333(10) 0.0271(10) 0.0237(10) -0.0048(8) 0.0042(8) 0.0017(8)
N5 0.0467(14) 0.0369(13) 0.0329(12) 0.0005(10) -0.0035(10) 0.0107(10)
C1 0.0325(12) 0.0319(14) 0.0157(9) 0.0002(8) 0.0016(8) 0.0003(8)
C1A 0.0286(11) 0.0254(11) 0.0269(11) -0.0023(9) 0.0005(9) -0.0040(9)
C2 0.0463(16) 0.0276(14) 0.0195(11) 0.0016(10) -0.0026(10) -0.0064(11)
C3 0.0370(13) 0.0318(12) 0.0193(10) -0.0005(9) -0.0003(9) -0.0070(9)
C4 0.0294(12) 0.0275(12) 0.0209(11) -0.0040(9) 0.0052(9) 0.0005(9)
C5 0.0293(13) 0.0296(13) 0.0252(12) 0.0006(10) 0.0102(10) -0.0032(10)
C6 0.0375(13) 0.0374(14) 0.0198(10) 0.0038(9) 0.0029(9) -0.0094(10)
C7 0.0248(10) 0.0302(11) 0.0192(10) -0.0021(8) 0.0014(8) 0.0022(8)
C8 0.0403(14) 0.0329(13) 0.0185(10) -0.0040(9) -0.0003(9) 0.0005(10)
C9 0.0214(9) 0.0337(15) 0.0158(9) 0.0009(8) -0.0006(7) -0.0002(8)
C10 0.0311(12) 0.0374(13) 0.0168(10) -0.0021(9) -0.0013(9) 0.0010(9)
C11 0.0295(11) 0.0279(12) 0.0212(10) 0.0044(9) 0.0066(8) 0.0037(9)
C12 0.0303(12) 0.0314(13) 0.0204(11) 0.0051(11) 0.0016(9) 0.0046(11)
C13 0.0310(13) 0.0324(14) 0.0217(12) -0.0035(10) 0.0028(9) 0.0036(11)
C14 0.0368(13) 0.0401(14) 0.0162(10) -0.0020(9) -0.0007(9) -0.0041(10)
C15 0.0404(14) 0.0296(12) 0.0173(10) -0.0053(9) 0.0039(9) 0.0024(10)
C16 0.0448(15) 0.0551(18) 0.0194(11) 0.0017(11) 0.0043(10) -0.0224(14)
C17 0.0261(11) 0.0360(12) 0.0182(10) 0.0023(9) 0.0042(8) 0.0039(9)
C18 0.0403(13) 0.0245(11) 0.0245(11) 0.0021(9) 0.0107(9) 0.0053(10)
C19 0.0392(14) 0.0313(14) 0.0209(11) -0.0029(10) -0.0003(10) -0.0073(11)
C20 0.0498(17) 0.0526(18) 0.0211(11) -0.0011(11) -0.0017(11) -0.0244(14)
O13 0.253(5) 0.0359(14) 0.0415(15) -0.0007(12) 0.028(2) 0.003(2)
O14 0.155(3) 0.067(2) 0.0439(15) 0.0118(14) -0.0195(18) 0.017(2)

loop_
_atom_type_symbol
_atom_type_description
_atom_type_scat_dispersion_real
_atom_type_scat_dispersion_imag
_atom_type_scat_source
C C 0.0033 0.0016 'International Tables Vol C Tables 4.2.6.8 and 6.1.1.4'
H H 0.0000 0.0000 'International Tables Vol C Tables 4.2.6.8 and 6.1.1.4'
Cd Cd -0.8075 1.2024 'International Tables Vol C Tables 4.2.6.8 and 6.1.1.4'
N N 0.0061 0.0033 'International Tables Vol C Tables 4.2.6.8 and 6.1.1.4'
O O 0.0106 0.0060 'International Tables Vol C Tables 4.2.6.8 and 6.1.1.4'
P P 0.1023 0.0942 'International Tables Vol C Tables 4.2.6.8 and 6.1.1.4'

loop_
_geom_angle_atom_site_label_1
_geom_angle_atom_site_label_2
_geom_angle_atom_site_label_3
_geom_angle
_geom_angle_site_symmetry_1
_geom_angle_site_symmetry_3
_geom_angle_publ_flag
O1 Cd1 O2 89.10(9) . . ?
O1 Cd1 O3 173.17(7) . . ?
O1 Cd1 N1 89.44(8) . 1_556 ?
O1 Cd1 N2 87.18(8) . . ?
O2 Cd1 O3 85.25(8) . . ?
O2 Cd1 N1 89.61(8) . 1_556 ?
O2 Cd1 N2 88.12(7) . . ?
O3 Cd1 N1 86.69(9) . 1_556 ?
O3 Cd1 N2 96.45(8) . . ?
O4 Cd1 O1 93.68(8) . . ?
O4 Cd1 O2 174.97(7) . . ?
O4 Cd1 O3 92.24(8) . . ?
O4 Cd1 N1 94.61(7) . 1_556 ?
O4 Cd1 N2 87.83(7) . . ?
N2 Cd1 N1 175.96(7) . 1_556 ?
O4 P1 O7 107.19(9) . . ?
O5 P1 O4 111.12(10) . . ?
O5 P1 O7 107.81(10) . . ?
O6 P1 O4 114.77(11) . . ?
O6 P1 O5 112.08(11) . . ?
O6 P1 O7 103.21(11) . . ?
Cd1 O1 H1A 123.0 . . ?
Cd1 O1 H1B 123.5 . . ?
H1A O1 H1B 104.5 . . ?
Cd1 O2 H2A 124.2 . . ?
Cd1 O2 H2B 127.9 . . ?
H2A O2 H2B 104.5 . . ?
Cd1 O3 H3A 109.5 . . ?
Cd1 O3 H3B 109.3 . . ?
H3A O3 H3B 104.4 . . ?
P1 O4 Cd1 130.53(10) . . ?
C18 O7 P1 121.50(15) . . ?
C7 O8 C11 110.48(17) . . ?
C5 O9 H9 109.7 . . ?
C17 O11 H11 109.5 . . ?
C2 N1 Cd1 120.95(19) . 1_554 ?
C2 N1 C13 117.3(2) . . ?
C13 N1 Cd1 121.7(2) . 1_554 ?
C3 N2 Cd1 119.86(16) . . ?
C16 N2 Cd1 122.80(16) . . ?
C16 N2 C3 117.3(2) . . ?
C4 N3 C7 117.5(2) . . ?
C15 N3 C4 120.5(2) . . ?
C15 N3 C7 122.0(2) . . ?
C1A N4 C4 119.1(2) . . ?
H5A N5 H5B 107.5 . . ?
C1A N5 H5A 121.0 . . ?
C1A N5 H5B 129.4 . . ?
C6 C1 C14 121.9(2) . . ?
C20 C1 C6 117.0(2) . . ?
C20 C1 C14 121.1(2) . . ?
N4 C1A C8 121.8(2) . . ?
N5 C1A N4 118.7(2) . . ?
N5 C1A C8 119.5(2) . . ?
N1 C2 H2 118.4 . . ?
N1 C2 C19 123.3(3) . . ?
C19 C2 H2 118.4 . . ?
N2 C3 H3 118.4 . . ?
N2 C3 C6 123.2(2) . . ?
C6 C3 H3 118.4 . . ?
O12 C4 N3 118.0(2) . . ?
O12 C4 N4 122.2(2) . . ?
N4 C4 N3 119.7(2) . . ?
O9 C5 H5 108.9 . . ?
O9 C5 C11 110.4(2) . . ?
O9 C5 C17 117.0(2) . . ?
C11 C5 H5 108.9 . . ?
C11 C5 C17 102.2(2) . . ?
C17 C5 H5 108.9 . . ?
C1 C6 H6 120.2 . . ?
C3 C6 C1 119.5(2) . . ?
C3 C6 H6 120.2 . . ?
O8 C7 N3 108.55(18) . . ?
O8 C7 H7 109.9 . . ?
O8 C7 C17 107.3(2) . . ?
N3 C7 H7 109.9 . . ?
N3 C7 C17 111.27(19) . . ?
C17 C7 H7 109.9 . . ?
C1A C8 H8 120.9 . . ?
C15 C8 C1A 118.3(2) . . ?
C15 C8 H8 120.9 . . ?
C12 C9 C10 122.3(2) . . ?
C12 C9 C19 117.5(2) . . ?
C19 C9 C10 120.2(2) . . ?
C9 C10 H10 118.1 . . ?
C14 C10 C9 123.8(2) . . ?
C14 C10 H10 118.1 . . ?
O8 C11 C5 104.60(19) . . ?
O8 C11 H11A 108.4 . . ?
O8 C11 C18 110.63(19) . . ?
C5 C11 H11A 108.4 . . ?
C18 C11 C5 116.2(2) . . ?
C18 C11 H11A 108.4 . . ?
C9 C12 H12 120.3 . . ?
C9 C12 C13 119.4(3) . . ?
C13 C12 H12 120.3 . . ?
N1 C13 C12 123.1(3) . . ?
N1 C13 H13 118.5 . . ?
C12 C13 H13 118.5 . . ?
C1 C14 H14 117.6 . . ?
C10 C14 C1 124.7(2) . . ?
C10 C14 H14 117.6 . . ?
N3 C15 H15 120.0 . . ?
C8 C15 N3 120.1(2) . . ?
C8 C15 H15 120.0 . . ?
N2 C16 H16 118.6 . . ?
N2 C16 C20 122.8(2) . . ?
C20 C16 H16 118.6 . . ?
O11 C17 C5 112.0(2) . . ?
O11 C17 C7 107.4(2) . . ?
O11 C17 H17 112.0 . . ?
C5 C17 C7 100.78(18) . . ?
C5 C17 H17 112.0 . . ?
C7 C17 H17 112.0 . . ?
O7 C18 C11 110.20(19) . . ?
O7 C18 H18A 109.6 . . ?
O7 C18 H18B 109.6 . . ?
C11 C18 H18A 109.6 . . ?
C11 C18 H18B 109.6 . . ?
H18A C18 H18B 108.1 . . ?
C2 C19 H19 120.3 . . ?
C9 C19 C2 119.3(2) . . ?
C9 C19 H19 120.3 . . ?
C1 C20 H20 120.0 . . ?
C16 C20 C1 120.0(2) . . ?
C16 C20 H20 120.0 . . ?
H13A O13 H13B 122(5) . . ?
H14A O14 H14B 102(5) . . ?

loop_
_geom_bond_atom_site_label_1
_geom_bond_atom_site_label_2
_geom_bond_distance
_geom_bond_site_symmetry_2
_geom_bond_publ_flag
Cd1 O1 2.312(2) . ?
Cd1 O2 2.331(2) . ?
Cd1 O3 2.358(2) . ?
Cd1 O4 2.2743(19) . ?
Cd1 N1 2.366(2) 1_556 ?
Cd1 N2 2.362(2) . ?
P1 O4 1.5372(18) . ?
P1 O5 1.5270(18) . ?
P1 O6 1.518(2) . ?
P1 O7 1.6226(19) . ?
O1 H1A 0.8504 . ?
O1 H1B 0.8501 . ?
O2 H2A 0.8498 . ?
O2 H2B 0.8507 . ?
O3 H3A 0.8518 . ?
O3 H3B 0.8512 . ?
O7 C18 1.428(3) . ?
O8 C7 1.415(3) . ?
O8 C11 1.449(3) . ?
O9 H9 0.8203 . ?
O9 C5 1.417(3) . ?
O11 H11 0.8200 . ?
O11 C17 1.434(3) . ?
O12 C4 1.249(3) . ?
N1 C2 1.336(4) . ?
N1 C13 1.346(4) . ?
N2 C3 1.349(3) . ?
N2 C16 1.339(3) . ?
N3 C4 1.402(3) . ?
N3 C7 1.502(3) . ?
N3 C15 1.375(3) . ?
N4 C1A 1.351(3) . ?
N4 C4 1.363(3) . ?
N5 H5A 0.9465 . ?
N5 H5B 0.7256 . ?
N5 C1A 1.339(3) . ?
C1 C6 1.396(3) . ?
C1 C14 1.477(3) . ?
C1 C20 1.395(4) . ?
C1A C8 1.425(3) . ?
C2 H2 0.9300 . ?
C2 C19 1.398(4) . ?
C3 H3 0.9300 . ?
C3 C6 1.389(3) . ?
C5 H5 0.9800 . ?
C5 C11 1.534(3) . ?
C5 C17 1.537(4) . ?
C6 H6 0.9300 . ?
C7 H7 0.9800 . ?
C7 C17 1.550(3) . ?
C8 H8 0.9300 . ?
C8 C15 1.350(4) . ?
C9 C10 1.486(3) . ?
C9 C12 1.391(4) . ?
C9 C19 1.393(4) . ?
C10 H10 0.9300 . ?
C10 C14 1.337(4) . ?
C11 H11A 0.9800 . ?
C11 C18 1.516(3) . ?
C12 H12 0.9300 . ?
C12 C13 1.396(4) . ?
C13 H13 0.9300 . ?
C14 H14 0.9300 . ?
C15 H15 0.9300 . ?
C16 H16 0.9300 . ?
C16 C20 1.394(4) . ?
C17 H17 0.9800 . ?
C18 H18A 0.9700 . ?
C18 H18B 0.9700 . ?
C19 H19 0.9300 . ?
C20 H20 0.9300 . ?
O13 H13A 0.90(6) . ?
O13 H13B 0.88(4) . ?
O14 H14A 0.83(3) . ?
O14 H14B 0.70(5) . ?

loop_
_geom_hbond_atom_site_label_D
_geom_hbond_atom_site_label_H
_geom_hbond_atom_site_label_A
_geom_hbond_distance_DH
_geom_hbond_distance_HA
_geom_hbond_distance_DA
_geom_hbond_angle_DHA
_geom_hbond_site_symmetry_A
_geom_hbond_publ_flag
O1 H1A O5 0.85 1.87 2.720(3) 176.5 1_655 yes
O1 H1B O13 0.85 1.88 2.717(4) 167.8 2_847 yes
O2 H2A O5 0.85 1.91 2.747(3) 167.7 2_857 yes
O2 H2B O6 0.85 2.05 2.893(3) 169.1 1_655 yes
O3 H3A O6 0.85 2.05 2.825(3) 150.4 . yes
O3 H3B O4 0.85 2.17 2.849(3) 136.1 2_857 yes
O9 H9 O12 0.82 1.88 2.625(3) 150.8 2_748 yes
O11 H11 N4 0.82 2.08 2.887(3) 166.8 2_748 yes
O13 H13A O6 0.90(6) 1.81(7) 2.672(4) 159(6) . yes
O13 H13B O14 0.88(4) 2.02(3) 2.810(4) 148(6) . yes

loop_
_geom_torsion_atom_site_label_1
_geom_torsion_atom_site_label_2
_geom_torsion_atom_site_label_3
_geom_torsion_atom_site_label_4
_geom_torsion
_geom_torsion_site_symmetry_1
_geom_torsion_site_symmetry_2
_geom_torsion_site_symmetry_3
_geom_torsion_site_symmetry_4
_geom_torsion_publ_flag
Cd1 N1 C2 C19 178.2(2) 1_554 . . . ?
Cd1 N1 C13 C12 -176.37(19) 1_554 . . . ?
Cd1 N2 C3 C6 -178.8(2) . . . . ?
Cd1 N2 C16 C20 179.9(3) . . . . ?
P1 O7 C18 C11 160.87(16) . . . . ?
O4 P1 O7 C18 -33.1(2) . . . . ?
O5 P1 O4 Cd1 150.23(12) . . . . ?
O5 P1 O7 C18 86.6(2) . . . . ?
O6 P1 O4 Cd1 21.76(16) . . . . ?
O6 P1 O7 C18 -154.67(19) . . . . ?
O7 P1 O4 Cd1 -92.20(13) . . . . ?
O8 C7 C17 O11 90.2(2) . . . . ?
O8 C7 C17 C5 -27.2(2) . . . . ?
O8 C11 C18 O7 -54.1(3) . . . . ?
O9 C5 C11 O8 -160.0(2) . . . . ?
O9 C5 C11 C18 77.8(3) . . . . ?
O9 C5 C17 O11 43.6(3) . . . . ?
O9 C5 C17 C7 157.5(2) . . . . ?
N1 C2 C19 C9 -2.5(5) . . . . ?
N2 C3 C6 C1 -0.9(4) . . . . ?
N2 C16 C20 C1 -1.3(5) . . . . ?
N3 C7 C17 O11 -151.21(19) . . . . ?
N3 C7 C17 C5 91.4(2) . . . . ?
N4 C1A C8 C15 6.2(4) . . . . ?
N5 C1A C8 C15 -172.9(2) . . . . ?
C1A N4 C4 O12 178.4(2) . . . . ?
C1A N4 C4 N3 -4.4(4) . . . . ?
C1A C8 C15 N3 -2.3(4) . . . . ?
C2 N1 C13 C12 2.2(3) . . . . ?
C3 N2 C16 C20 -0.8(5) . . . . ?
C4 N3 C7 O8 -169.0(2) . . . . ?
C4 N3 C7 C17 73.2(3) . . . . ?
C4 N3 C15 C8 -4.7(4) . . . . ?
C4 N4 C1A N5 176.4(2) . . . . ?
C4 N4 C1A C8 -2.7(4) . . . . ?
C5 C11 C18 O7 64.9(3) . . . . ?
C6 C1 C14 C10 -23.3(4) . . . . ?
C6 C1 C20 C16 2.3(4) . . . . ?
C7 O8 C11 C5 18.3(2) . . . . ?
C7 O8 C11 C18 144.2(2) . . . . ?
C7 N3 C4 O12 4.4(3) . . . . ?
C7 N3 C4 N4 -172.9(2) . . . . ?
C7 N3 C15 C8 176.5(2) . . . . ?
C9 C10 C14 C1 179.4(2) . . . . ?
C9 C12 C13 N1 -1.1(4) . . . . ?
C10 C9 C12 C13 178.6(2) . . . . ?
C10 C9 C19 C2 -176.9(2) . . . . ?
C11 O8 C7 N3 -114.5(2) . . . . ?
C11 O8 C7 C17 5.8(2) . . . . ?
C11 C5 C17 O11 -77.1(2) . . . . ?
C11 C5 C17 C7 36.8(2) . . . . ?
C12 C9 C10 C14 -30.0(4) . . . . ?
C12 C9 C19 C2 3.5(4) . . . . ?
C13 N1 C2 C19 -0.4(4) . . . . ?
C14 C1 C6 C3 -179.4(2) . . . . ?
C14 C1 C20 C16 -179.5(3) . . . . ?
C15 N3 C4 O12 -174.5(3) . . . . ?
C15 N3 C4 N4 8.2(4) . . . . ?
C15 N3 C7 O8 9.9(3) . . . . ?
C15 N3 C7 C17 -108.0(3) . . . . ?
C16 N2 C3 C6 1.9(4) . . . . ?
C17 C5 C11 O8 -34.8(2) . . . . ?
C17 C5 C11 C18 -157.0(2) . . . . ?
C19 C9 C10 C14 150.4(3) . . . . ?
C19 C9 C12 C13 -1.8(3) . . . . ?
C20 C1 C6 C3 -1.3(4) . . . . ?
C20 C1 C14 C10 158.6(3) . . . . ?

loop_
_smtbx_masks_void_nr
_smtbx_masks_void_average_x
_smtbx_masks_void_average_y
_smtbx_masks_void_average_z
_smtbx_masks_void_volume
_smtbx_masks_void_count_electrons
_smtbx_masks_void_content
1 0.463 0.385 0.541 10.2 0.5 ?
2 0.537 0.885 0.459 10.2 0.5 ?
